data_7219914
loop_
_publ_author_name
'Lodinsk\'y, Jakub'
'Vinkl\'arek, Jarom\'ir'
'Dost\'al, Libor'
'R\%u\<zi\<ckov\'a, Zde\<nka'
'Honz\'i\<cek, Jan'

_publ_section_title
;
 Stabilization of \h3-indenyl compounds by sterically demanding
 N,N-chelating ligands in the molybdenum coordination sphere
;
_journal_issue 34
_journal_name_full 'RSC Adv.'
_journal_page_first 27140
_journal_paper_doi 10.1039/C5RA01450F
_journal_volume 5
_journal_year 2015
_chemical_formula_moiety 'C25 H21 Cl Mo N2 O2'
_chemical_formula_sum 'C25 H21 Cl Mo N2 O2'
_chemical_formula_weight 512.83
_chemical_name_systematic
; 
 ? 
;
_space_group_IT_number 14
_symmetry_cell_setting monoclinic
_symmetry_space_group_name_Hall '-P 2ybc'
_symmetry_space_group_name_H-M 'P 1 21/c 1'
_atom_sites_solution_hydrogens geom
_atom_sites_solution_primary direct
_atom_sites_solution_secondary difmap
_audit_creation_method SHELXL-97
_audit_update_record
;
2015-01-21 deposited with the CCDC.
2015-03-11 downloaded from the CCDC.
;
_cell_angle_alpha 90
_cell_angle_beta 128.131(5)
_cell_angle_gamma 90
_cell_formula_units_Z 4
_cell_length_a 12.9380(4)
_cell_length_b 13.3710(8)
_cell_length_c 16.2521(14)
_cell_measurement_reflns_used 20433
_cell_measurement_temperature 150(1)
_cell_measurement_theta_max 27.5
_cell_measurement_theta_min 1
_cell_volume 2211.5(3)
_computing_cell_refinement 'COLLECT and DENZO'
_computing_data_collection 'COLLECT (Hooft, 1998) and DENZO (Otwinowski & Minor, 1997)'
_computing_data_reduction 'COLLECT and DENZO'
_computing_molecular_graphics 'PLATON (Spek, 2003)'
_computing_publication_material 'SHELXL-97 (Sheldrick, 2008)'
_computing_structure_refinement 'SHELXL-97 (Sheldrick, 1997)'
_computing_structure_solution 'SIR92 (Altomare et al., 1994)'
_diffrn_ambient_temperature 150(1)
_diffrn_detector_area_resol_mean 9.091
_diffrn_measured_fraction_theta_full 0.982
_diffrn_measured_fraction_theta_max 0.982
_diffrn_measurement_device_type 'Bruker Nonius KappaCCD area detector'
_diffrn_measurement_method '\f and \w scans to fill the Ewald sphere'
_diffrn_radiation_monochromator graphite
_diffrn_radiation_source 'fine-focus sealed tube'
_diffrn_radiation_type MoK\a
_diffrn_radiation_wavelength 0.71073
_diffrn_reflns_av_R_equivalents 0.0593
_diffrn_reflns_av_sigmaI/netI 0.0516
_diffrn_reflns_limit_h_max 16
_diffrn_reflns_limit_h_min -16
_diffrn_reflns_limit_k_max 17
_diffrn_reflns_limit_k_min -17
_diffrn_reflns_limit_l_max 20
_diffrn_reflns_limit_l_min -21
_diffrn_reflns_number 20364
_diffrn_reflns_theta_full 27.43
_diffrn_reflns_theta_max 27.43
_diffrn_reflns_theta_min 3.19
_diffrn_standards_number 0
_exptl_absorpt_coefficient_mu 0.738
_exptl_absorpt_correction_T_max 0.745
_exptl_absorpt_correction_T_min 0.163
_exptl_absorpt_correction_type multi-scan
_exptl_absorpt_process_details
;
[Sheldrick, G.M. (2002). SADABS Bruker AXS Inc., Madison, Wisconsin, USA]
;
_exptl_crystal_colour black
_exptl_crystal_density_diffrn 1.540
_exptl_crystal_density_method 'not measured'
_exptl_crystal_description block
_exptl_crystal_F_000 1040
_exptl_crystal_size_max 0.38
_exptl_crystal_size_mid 0.33
_exptl_crystal_size_min 0.16
_refine_diff_density_max 1.812
_refine_diff_density_min -1.241
_refine_diff_density_rms 0.174
_refine_ls_extinction_method none
_refine_ls_goodness_of_fit_ref 1.051
_refine_ls_hydrogen_treatment constr
_refine_ls_matrix_type full
_refine_ls_number_parameters 282
_refine_ls_number_reflns 4954
_refine_ls_number_restraints 0
_refine_ls_restrained_S_all 1.051
_refine_ls_R_factor_all 0.0797
_refine_ls_R_factor_gt 0.0544
_refine_ls_shift/su_max 0.000
_refine_ls_shift/su_mean 0.000
_refine_ls_structure_factor_coef Fsqd
_refine_ls_weighting_details 'calc w=1/[\s^2^(Fo^2^)+(0.0992P)^2^+8.7898P] where P=(Fo^2^+2Fc^2^)/3'
_refine_ls_weighting_scheme calc
_refine_ls_wR_factor_gt 0.1524
_refine_ls_wR_factor_ref 0.1807
_reflns_number_gt 3827
_reflns_number_total 4954
_reflns_threshold_expression >2sigma(I)
_cod_data_source_file c5ra01450f1.cif
_cod_data_source_block shelxl
_cod_original_sg_symbol_H-M 'P 21/c'
_cod_database_code 7219914

loop_
_symmetry_equiv_pos_as_xyz
'x, y, z'
'-x, y+1/2, -z+1/2'
'-x, -y, -z'
'x, -y-1/2, z-1/2'

loop_
_atom_site_label
_atom_site_type_symbol
_atom_site_fract_x
_atom_site_fract_y
_atom_site_fract_z
_atom_site_U_iso_or_equiv
_atom_site_adp_type
_atom_site_occupancy
_atom_site_symmetry_multiplicity
_atom_site_calc_flag
_atom_site_refinement_flags
Mo1 Mo 0.15853(4) 0.23891(3) 0.01740(3) 0.02203(16) Uani 1 1 d .
Cl1 Cl -0.05089(13) 0.30392(9) -0.14129(9) 0.0285(3) Uani 1 1 d .
O2 O 0.0512(4) 0.0259(3) -0.0736(3) 0.0397(10) Uani 1 1 d .
O1 O 0.2714(4) 0.1952(3) -0.1029(3) 0.0370(9) Uani 1 1 d .
N2 N 0.1976(4) 0.4042(3) 0.0535(3) 0.0238(8) Uani 1 1 d .
C25 C 0.0907(5) 0.1038(4) -0.0369(4) 0.0273(10) Uani 1 1 d .
N1 N 0.0620(4) 0.2836(3) 0.0876(3) 0.0258(9) Uani 1 1 d .
C13 C 0.0789(5) 0.3796(4) 0.1189(4) 0.0259(10) Uani 1 1 d .
C4 C 0.3242(5) 0.2218(4) 0.1826(4) 0.0274(11) Uani 1 1 d .
H4 H 0.3145 0.2726 0.2165 0.033 Uiso 1 1 calc R
C2 C 0.3542(5) 0.0589(4) 0.1486(4) 0.0273(10) Uani 1 1 d .
C24 C 0.2295(5) 0.2134(4) -0.0590(4) 0.0292(11) Uani 1 1 d .
C18 C 0.2645(5) 0.4668(4) 0.0287(4) 0.0281(11) Uani 1 1 d .
C9 C 0.3618(5) -0.0439(4) 0.1472(4) 0.0288(11) Uani 1 1 d .
C1 C 0.4303(5) 0.1229(4) 0.1369(4) 0.0274(10) Uani 1 1 d .
C17 C 0.0278(6) 0.4163(4) 0.1673(4) 0.0330(12) Uani 1 1 d .
H17 H 0.0396 0.4831 0.1874 0.040 Uiso 1 1 calc R
C23 C 0.2462(6) 0.4507(4) -0.0633(5) 0.0332(12) Uani 1 1 d .
H23 H 0.1912 0.3996 -0.1082 0.040 Uiso 1 1 calc R
C16 C -0.0397(6) 0.3534(5) 0.1851(5) 0.0379(13) Uani 1 1 d .
H16 H -0.0711 0.3759 0.2201 0.045 Uiso 1 1 calc R
C14 C -0.0094(6) 0.2236(4) 0.1012(4) 0.0339(12) Uani 1 1 d .
H14 H -0.0249 0.1581 0.0768 0.041 Uiso 1 1 calc R
C12 C 0.1504(5) 0.4431(4) 0.0965(4) 0.0259(10) Uani 1 1 d .
H12 H 0.1618 0.5108 0.1131 0.031 Uiso 1 1 calc R
C8 C 0.4525(6) -0.0812(4) 0.1351(4) 0.0332(12) Uani 1 1 d .
H8 H 0.4614 -0.1500 0.1338 0.040 Uiso 1 1 calc R
C11 C 0.2832(6) -0.1129(4) 0.1619(5) 0.0365(13) Uani 1 1 d .
H11A H 0.3254 -0.1197 0.2352 0.055 Uiso 1 1 calc R
H11B H 0.2771 -0.1773 0.1331 0.055 Uiso 1 1 calc R
H11C H 0.1965 -0.0860 0.1268 0.055 Uiso 1 1 calc R
C3 C 0.2712(5) 0.1242(4) 0.1613(4) 0.0278(11) Uani 1 1 d .
H3 H 0.1985 0.1044 0.1561 0.033 Uiso 1 1 calc R
C10 C 0.6045(6) 0.1527(5) 0.1147(5) 0.0379(13) Uani 1 1 d .
H10A H 0.5494 0.1953 0.0549 0.057 Uiso 1 1 calc R
H10B H 0.6587 0.1128 0.1059 0.057 Uiso 1 1 calc R
H10C H 0.6591 0.1929 0.1766 0.057 Uiso 1 1 calc R
C5 C 0.3945(6) 0.2270(4) 0.1426(4) 0.0317(12) Uani 1 1 d .
H5 H 0.4148 0.2848 0.1234 0.038 Uiso 1 1 calc R
C6 C 0.5201(5) 0.0853(4) 0.1253(4) 0.0309(11) Uani 1 1 d .
C19 C 0.3460(6) 0.5435(4) 0.0964(5) 0.0368(13) Uani 1 1 d .
H19 H 0.3579 0.5546 0.1582 0.044 Uiso 1 1 calc R
C21 C 0.3906(7) 0.5876(5) -0.0223(6) 0.0449(15) Uani 1 1 d .
H21 H 0.4321 0.6286 -0.0401 0.054 Uiso 1 1 calc R
C15 C -0.0607(6) 0.2551(4) 0.1499(5) 0.0354(13) Uani 1 1 d .
H15 H -0.1086 0.2113 0.1592 0.042 Uiso 1 1 calc R
C7 C 0.5294(6) -0.0191(4) 0.1249(4) 0.0337(12) Uani 1 1 d .
H7 H 0.5891 -0.0474 0.1176 0.040 Uiso 1 1 calc R
C22 C 0.3100(6) 0.5110(4) -0.0887(5) 0.0395(13) Uani 1 1 d .
H22 H 0.2986 0.4999 -0.1504 0.047 Uiso 1 1 calc R
C20 C 0.4097(6) 0.6036(4) 0.0694(5) 0.0433(15) Uani 1 1 d .
H20 H 0.4653 0.6547 0.1141 0.052 Uiso 1 1 calc R

loop_
_atom_site_aniso_label
_atom_site_aniso_U_11
_atom_site_aniso_U_22
_atom_site_aniso_U_33
_atom_site_aniso_U_23
_atom_site_aniso_U_13
_atom_site_aniso_U_12
Mo1 0.0241(3) 0.0142(2) 0.0236(2) -0.00073(14) 0.0126(2) 0.00101(15)
Cl1 0.0286(6) 0.0240(6) 0.0256(6) 0.0004(4) 0.0132(5) 0.0033(5)
O2 0.044(3) 0.0210(18) 0.044(2) -0.0053(16) 0.023(2) -0.0046(18)
O1 0.034(2) 0.042(2) 0.036(2) -0.0036(17) 0.0222(19) 0.0046(18)
N2 0.025(2) 0.0172(18) 0.0232(19) 0.0004(15) 0.0117(18) 0.0013(16)
C25 0.029(3) 0.022(2) 0.027(2) 0.0043(19) 0.015(2) 0.001(2)
N1 0.028(2) 0.023(2) 0.026(2) 0.0011(16) 0.0165(19) 0.0040(18)
C13 0.023(2) 0.023(2) 0.024(2) 0.0037(18) 0.011(2) 0.006(2)
C4 0.022(3) 0.025(2) 0.023(2) 0.0000(19) 0.008(2) 0.004(2)
C2 0.029(3) 0.021(2) 0.025(2) -0.0011(18) 0.013(2) 0.001(2)
C24 0.031(3) 0.019(2) 0.026(2) -0.0013(19) 0.012(2) 0.001(2)
C18 0.028(3) 0.016(2) 0.031(3) 0.0035(18) 0.014(2) 0.0019(19)
C9 0.029(3) 0.024(2) 0.024(2) 0.0044(19) 0.012(2) 0.001(2)
C1 0.023(3) 0.022(2) 0.024(2) -0.0026(18) 0.008(2) -0.001(2)
C17 0.040(3) 0.027(2) 0.030(3) 0.000(2) 0.021(2) 0.009(2)
C23 0.036(3) 0.022(2) 0.039(3) 0.001(2) 0.022(3) 0.003(2)
C16 0.045(3) 0.039(3) 0.035(3) 0.008(2) 0.027(3) 0.015(3)
C14 0.040(3) 0.029(3) 0.031(3) -0.002(2) 0.021(3) -0.007(2)
C12 0.034(3) 0.016(2) 0.022(2) -0.0009(17) 0.015(2) 0.001(2)
C8 0.039(3) 0.018(2) 0.031(3) 0.0004(19) 0.016(2) 0.007(2)
C11 0.042(3) 0.025(3) 0.042(3) 0.007(2) 0.025(3) 0.005(2)
C3 0.025(3) 0.026(2) 0.030(3) 0.001(2) 0.015(2) 0.004(2)
C10 0.029(3) 0.040(3) 0.039(3) -0.004(2) 0.018(3) -0.006(3)
C5 0.033(3) 0.016(2) 0.029(3) 0.0004(19) 0.011(2) -0.001(2)
C6 0.029(3) 0.030(3) 0.025(2) -0.001(2) 0.013(2) 0.000(2)
C19 0.038(3) 0.025(3) 0.033(3) -0.001(2) 0.015(3) -0.007(2)
C21 0.047(4) 0.030(3) 0.066(4) 0.013(3) 0.039(4) 0.002(3)
C15 0.039(3) 0.039(3) 0.031(3) 0.004(2) 0.023(3) -0.001(2)
C7 0.030(3) 0.032(3) 0.033(3) 0.002(2) 0.016(2) 0.010(2)
C22 0.044(4) 0.034(3) 0.048(3) 0.004(3) 0.032(3) 0.000(3)
C20 0.033(3) 0.028(3) 0.049(4) -0.002(2) 0.015(3) -0.011(2)

loop_
_atom_type_symbol
_atom_type_description
_atom_type_scat_dispersion_real
_atom_type_scat_dispersion_imag
_atom_type_scat_source
C C 0.0033 0.0016 'International Tables Vol C Tables 4.2.6.8 and 6.1.1.4'
H H 0.0000 0.0000 'International Tables Vol C Tables 4.2.6.8 and 6.1.1.4'
O O 0.0106 0.0060 'International Tables Vol C Tables 4.2.6.8 and 6.1.1.4'
N N 0.0061 0.0033 'International Tables Vol C Tables 4.2.6.8 and 6.1.1.4'
Cl Cl 0.1484 0.1585 'International Tables Vol C Tables 4.2.6.8 and 6.1.1.4'
Mo Mo -1.6832 0.6857 'International Tables Vol C Tables 4.2.6.8 and 6.1.1.4'

loop_
_geom_angle_atom_site_label_1
_geom_angle_atom_site_label_2
_geom_angle_atom_site_label_3
_geom_angle
C25 Mo1 C24 79.1(2)
C25 Mo1 C4 106.5(2)
C24 Mo1 C4 105.7(2)
C25 Mo1 N1 103.90(19)
C24 Mo1 N1 172.29(18)
C4 Mo1 N1 80.41(18)
C25 Mo1 N2 168.97(18)
C24 Mo1 N2 102.42(18)
C4 Mo1 N2 83.75(17)
N1 Mo1 N2 73.26(16)
C25 Mo1 C3 71.53(19)
C24 Mo1 C3 105.3(2)
C4 Mo1 C3 35.62(18)
N1 Mo1 C3 82.41(16)
N2 Mo1 C3 117.97(16)
C25 Mo1 C5 107.5(2)
C24 Mo1 C5 71.4(2)
C4 Mo1 C5 35.3(2)
N1 Mo1 C5 113.76(18)
N2 Mo1 C5 83.23(16)
C3 Mo1 C5 56.18(19)
C25 Mo1 Cl1 87.53(15)
C24 Mo1 Cl1 92.31(16)
C4 Mo1 Cl1 158.81(14)
N1 Mo1 Cl1 80.81(11)
N2 Mo1 Cl1 81.51(11)
C3 Mo1 Cl1 149.05(13)
C5 Mo1 Cl1 154.70(14)
C12 N2 C18 119.3(4)
C12 N2 Mo1 115.5(3)
C18 N2 Mo1 125.2(3)
O2 C25 Mo1 175.9(5)
C14 N1 C13 118.4(5)
C14 N1 Mo1 125.8(4)
C13 N1 Mo1 115.8(3)
N1 C13 C17 121.7(5)
N1 C13 C12 116.2(4)
C17 C13 C12 122.0(5)
C5 C4 C3 106.6(5)
C5 C4 Mo1 81.4(3)
C3 C4 Mo1 80.5(3)
C5 C4 H4 126.7
C3 C4 H4 126.7
Mo1 C4 H4 105.2
C9 C2 C1 122.9(5)
C9 C2 C3 130.4(5)
C1 C2 C3 106.7(4)
O1 C24 Mo1 177.8(5)
C23 C18 C19 120.7(5)
C23 C18 N2 119.1(5)
C19 C18 N2 120.2(5)
C2 C9 C8 115.6(5)
C2 C9 C11 123.4(5)
C8 C9 C11 121.0(5)
C6 C1 C2 121.1(5)
C6 C1 C5 132.0(5)
C2 C1 C5 106.9(5)
C16 C17 C13 119.4(5)
C16 C17 H17 120.3
C13 C17 H17 120.3
C18 C23 C22 119.8(5)
C18 C23 H23 120.1
C22 C23 H23 120.1
C17 C16 C15 118.9(5)
C17 C16 H16 120.5
C15 C16 H16 120.5
N1 C14 C15 122.5(5)
N1 C14 H14 118.7
C15 C14 H14 118.7
N2 C12 C13 119.1(4)
N2 C12 H12 120.4
C13 C12 H12 120.4
C7 C8 C9 122.2(5)
C7 C8 H8 118.9
C9 C8 H8 118.9
C9 C11 H11A 109.5
C9 C11 H11B 109.5
H11A C11 H11B 109.5
C9 C11 H11C 109.5
H11A C11 H11C 109.5
H11B C11 H11C 109.5
C4 C3 C2 107.0(5)
C4 C3 Mo1 63.8(3)
C2 C3 Mo1 107.2(3)
C4 C3 H3 126.5
C2 C3 H3 126.5
Mo1 C3 H3 97.0
C6 C10 H10A 109.5
C6 C10 H10B 109.5
H10A C10 H10B 109.5
C6 C10 H10C 109.5
H10A C10 H10C 109.5
H10B C10 H10C 109.5
C4 C5 C1 107.3(5)
C4 C5 Mo1 63.3(3)
C1 C5 Mo1 106.8(3)
C4 C5 H5 126.4
C1 C5 H5 126.4
Mo1 C5 H5 97.7
C1 C6 C7 116.4(5)
C1 C6 C10 121.9(5)
C7 C6 C10 121.7(5)
C18 C19 C20 118.7(6)
C18 C19 H19 120.7
C20 C19 H19 120.7
C20 C21 C22 120.5(6)
C20 C21 H21 119.7
C22 C21 H21 119.7
C14 C15 C16 119.0(6)
C14 C15 H15 120.5
C16 C15 H15 120.5
C8 C7 C6 121.8(5)
C8 C7 H7 119.1
C6 C7 H7 119.1
C21 C22 C23 119.9(6)
C21 C22 H22 120.1
C23 C22 H22 120.1
C21 C20 C19 120.3(6)
C21 C20 H20 119.8
C19 C20 H20 119.8

loop_
_geom_bond_atom_site_label_1
_geom_bond_atom_site_label_2
_geom_bond_distance
Mo1 C25 1.964(5)
Mo1 C24 1.978(6)
Mo1 C4 2.179(5)
Mo1 N1 2.231(4)
Mo1 N2 2.263(4)
Mo1 C3 2.395(5)
Mo1 C5 2.412(6)
Mo1 Cl1 2.4736(13)
O2 C25 1.150(6)
O1 C24 1.157(7)
N2 C12 1.289(6)
N2 C18 1.429(7)
N1 C14 1.341(7)
N1 C13 1.348(7)
C13 C17 1.394(7)
C13 C12 1.456(7)
C4 C5 1.409(8)
C4 C3 1.414(7)
C4 H4 0.9300
C2 C9 1.380(7)
C2 C1 1.402(7)
C2 C3 1.493(7)
C18 C23 1.378(8)
C18 C19 1.394(7)
C9 C8 1.397(8)
C9 C11 1.497(8)
C1 C6 1.382(8)
C1 C5 1.487(7)
C17 C16 1.366(8)
C17 H17 0.9300
C23 C22 1.387(8)
C23 H23 0.9300
C16 C15 1.392(8)
C16 H16 0.9300
C14 C15 1.375(9)
C14 H14 0.9300
C12 H12 0.9300
C8 C7 1.382(8)
C8 H8 0.9300
C11 H11A 0.9600
C11 H11B 0.9600
C11 H11C 0.9600
C3 H3 0.9300
C10 C6 1.505(8)
C10 H10A 0.9600
C10 H10B 0.9600
C10 H10C 0.9600
C5 H5 0.9300
C6 C7 1.401(8)
C19 C20 1.401(9)
C19 H19 0.9300
C21 C20 1.369(10)
C21 C22 1.383(9)
C21 H21 0.9300
C15 H15 0.9300
C7 H7 0.9300
C22 H22 0.9300
C20 H20 0.9300
